data_4036048
loop_
_publ_author_name
'Ganesh Kumar, Mothukuri'
'Veeresh, Kuruva'
'Nalawade, Sachin A.'
'Nithun, Raj V.'
'Gopi, Hosahudya N.'

_publ_section_title
;
 Direct Transformation of N-protected \a,\b-Unsaturated \g-Amino Amides
 into \g-Lactams through a Base Mediated Molecular Rearrangement.
;
_journal_name_full 'The Journal of organic chemistry'
_journal_paper_doi 10.1021/acs.joc.9b01936
_journal_year 2019
_chemical_formula_moiety 'C25 H29 N3 O3'
_chemical_formula_sum 'C25 H29 N3 O3'
_chemical_formula_weight 419.51
_space_group_crystal_system monoclinic
_space_group_IT_number 14
_space_group_name_Hall '-P 2yn'
_space_group_name_H-M_alt 'P 1 21/n 1'
_atom_sites_solution_hydrogens geom
_audit_creation_method SHELXL-2014/7
_cell_angle_alpha 90
_cell_angle_beta 91.966(9)
_cell_angle_gamma 90
_cell_formula_units_Z 4
_cell_length_a 6.7044(10)
_cell_length_b 28.659(4)
_cell_length_c 11.4082(18)
_cell_measurement_reflns_used 4592
_cell_measurement_temperature 100(2)
_cell_measurement_theta_max 66.59
_cell_measurement_theta_min 3.08
_cell_volume 2190.7(6)
_computing_structure_refinement 'SHELXL-2014/7 (Sheldrick, 2014)'
_diffrn_ambient_temperature 100(2)
_diffrn_measured_fraction_theta_full 0.970
_diffrn_measured_fraction_theta_max 0.970
_diffrn_measurement_device_type 'Bruker APEX-II CCD'
_diffrn_measurement_method '\f and \w scans'
_diffrn_radiation_type CuK\a
_diffrn_radiation_wavelength 1.54178
_diffrn_reflns_av_R_equivalents 0.0721
_diffrn_reflns_av_unetI/netI 0.0681
_diffrn_reflns_Laue_measured_fraction_full 0.970
_diffrn_reflns_Laue_measured_fraction_max 0.970
_diffrn_reflns_limit_h_max 7
_diffrn_reflns_limit_h_min -4
_diffrn_reflns_limit_k_max 34
_diffrn_reflns_limit_k_min -34
_diffrn_reflns_limit_l_max 13
_diffrn_reflns_limit_l_min -13
_diffrn_reflns_number 12614
_diffrn_reflns_point_group_measured_fraction_full 0.970
_diffrn_reflns_point_group_measured_fraction_max 0.970
_diffrn_reflns_theta_full 66.765
_diffrn_reflns_theta_max 66.765
_diffrn_reflns_theta_min 3.084
_exptl_absorpt_coefficient_mu 0.675
_exptl_absorpt_correction_type none
_exptl_crystal_density_diffrn 1.272
_exptl_crystal_description rodshape
_exptl_crystal_F_000 816
_exptl_crystal_size_max 0.12
_exptl_crystal_size_mid 0.06
_exptl_crystal_size_min 0.03
_refine_diff_density_max 0.331
_refine_diff_density_min -0.364
_refine_diff_density_rms 0.070
_refine_ls_extinction_method none
_refine_ls_goodness_of_fit_ref 1.090
_refine_ls_hydrogen_treatment constr
_refine_ls_matrix_type full
_refine_ls_number_parameters 283
_refine_ls_number_reflns 3756
_refine_ls_number_restraints 0
_refine_ls_restrained_S_all 1.090
_refine_ls_R_factor_all 0.1014
_refine_ls_R_factor_gt 0.0712
_refine_ls_shift/su_max 0.000
_refine_ls_shift/su_mean 0.000
_refine_ls_structure_factor_coef Fsqd
_refine_ls_weighting_details 'w=1/[\s^2^(Fo^2^)+(0.1000P)^2^+1.2046P] where P=(Fo^2^+2Fc^2^)/3'
_refine_ls_weighting_scheme calc
_refine_ls_wR_factor_gt 0.1771
_refine_ls_wR_factor_ref 0.1965
_reflns_Friedel_coverage 0.000
_reflns_number_gt 2695
_reflns_number_total 3756
_reflns_threshold_expression 'I > 2\s(I)'
_cod_data_source_file jo9b01936_si_002.cif
_cod_data_source_block 2j
_cod_original_sg_symbol_H-M 'P 21/n'
_cod_database_code 4036048
_shelx_shelxl_version_number 2014/7
_shelx_space_group_comment
;
The symmetry employed for this shelxl refinement is uniquely defined
by the following loop, which should always be used as a source of
symmetry information in preference to the above space-group names.
They are only intended as comments.
;

loop_
_space_group_symop_operation_xyz
'x, y, z'
'-x+1/2, y+1/2, -z+1/2'
'-x, -y, -z'
'x-1/2, -y-1/2, z-1/2'

loop_
_atom_site_label
_atom_site_type_symbol
_atom_site_fract_x
_atom_site_fract_y
_atom_site_fract_z
_atom_site_U_iso_or_equiv
_atom_site_adp_type
_atom_site_occupancy
_atom_site_site_symmetry_order
_atom_site_calc_flag
_atom_site_refinement_flags_posn
_atom_site_refinement_flags_adp
O2 O 0.7629(3) 0.34348(7) 0.77425(19) 0.0222(5) Uani 1 1 d . .
O3 O 1.2056(3) 0.40933(8) 0.5548(2) 0.0248(5) Uani 1 1 d . .
O1 O 0.4455(3) 0.37193(9) 0.78163(19) 0.0264(6) Uani 1 1 d . .
N2 N 0.5735(4) 0.36242(9) 0.6098(2) 0.0198(6) Uani 1 1 d . .
H2 H 0.4526 0.3680 0.5863 0.024 Uiso 1 1 calc R U
N1 N 0.8701(4) 0.39650(9) 0.5301(2) 0.0187(6) Uani 1 1 d . .
N3 N 0.3345(4) 0.25183(10) 0.3281(3) 0.0286(7) Uani 1 1 d . .
H3 H 0.3193 0.2220 0.3271 0.034 Uiso 1 1 calc R U
C5 C 0.6088(5) 0.35807(11) 0.7269(3) 0.0212(7) Uani 1 1 d . .
C12 C 0.2852(4) 0.32872(11) 0.2998(3) 0.0200(7) Uani 1 1 d . .
C9 C 1.0600(5) 0.38299(11) 0.5520(3) 0.0211(7) Uani 1 1 d . .
C11 C 0.4684(5) 0.32233(11) 0.3677(3) 0.0203(7) Uani 1 1 d . .
C17 C 0.2065(5) 0.28348(11) 0.2758(3) 0.0230(7) Uani 1 1 d . .
C7 C 0.8568(4) 0.31459(10) 0.5293(3) 0.0202(7) Uani 1 1 d . .
H7A H 0.8019 0.2920 0.5828 0.024 Uiso 1 1 calc R U
H7B H 0.8667 0.3001 0.4529 0.024 Uiso 1 1 calc R U
C6 C 0.7216(5) 0.35849(11) 0.5206(3) 0.0201(7) Uani 1 1 d . .
C14 C 0.0025(5) 0.36092(12) 0.1950(3) 0.0261(8) Uani 1 1 d . .
H14 H -0.0691 0.3868 0.1678 0.031 Uiso 1 1 calc R U
C19 C 0.8181(5) 0.44593(10) 0.5183(3) 0.0213(7) Uani 1 1 d . .
H19A H 0.7029 0.4488 0.4650 0.026 Uiso 1 1 calc R U
H19B H 0.9282 0.4623 0.4836 0.026 Uiso 1 1 calc R U
C10 C 0.6064(5) 0.36197(10) 0.4016(3) 0.0204(7) Uani 1 1 d . .
H10A H 0.5283 0.3905 0.4017 0.024 Uiso 1 1 calc R U
H10B H 0.7033 0.3652 0.3409 0.024 Uiso 1 1 calc R U
C8 C 1.0625(4) 0.33100(11) 0.5749(3) 0.0213(7) Uani 1 1 d . .
H8A H 1.0814 0.3245 0.6580 0.026 Uiso 1 1 calc R U
H8B H 1.1680 0.3159 0.5328 0.026 Uiso 1 1 calc R U
C20 C 0.7715(5) 0.46937(11) 0.6331(3) 0.0224(7) Uani 1 1 d . .
C4 C 0.4238(5) 0.36868(12) 0.9095(3) 0.0245(7) Uani 1 1 d . .
C13 C 0.1786(5) 0.36765(12) 0.2588(3) 0.0234(7) Uani 1 1 d . .
H13 H 0.2257 0.3976 0.2743 0.028 Uiso 1 1 calc R U
C18 C 0.4908(5) 0.27533(12) 0.3822(3) 0.0254(7) Uani 1 1 d . .
H18 H 0.5970 0.2612 0.4230 0.030 Uiso 1 1 calc R U
C15 C -0.0719(5) 0.31585(12) 0.1700(3) 0.0272(8) Uani 1 1 d . .
H15 H -0.1901 0.3124 0.1257 0.033 Uiso 1 1 calc R U
C16 C 0.0288(5) 0.27677(13) 0.2105(3) 0.0271(8) Uani 1 1 d . .
H16 H -0.0200 0.2470 0.1948 0.033 Uiso 1 1 calc R U
C1 C 0.5901(5) 0.39428(12) 0.9758(3) 0.0272(8) Uani 1 1 d . .
H1A H 0.7140 0.3783 0.9656 0.041 Uiso 1 1 calc R U
H1B H 0.5617 0.3953 1.0577 0.041 Uiso 1 1 calc R U
H1C H 0.5998 0.4255 0.9461 0.041 Uiso 1 1 calc R U
C25 C 0.5778(5) 0.48174(11) 0.6585(3) 0.0276(8) Uani 1 1 d . .
H25 H 0.4740 0.4751 0.6050 0.033 Uiso 1 1 calc R U
C22 C 0.8833(6) 0.50064(13) 0.8208(3) 0.0331(9) Uani 1 1 d . .
H22 H 0.9861 0.5068 0.8755 0.040 Uiso 1 1 calc R U
C24 C 0.5371(5) 0.50402(12) 0.7633(3) 0.0323(8) Uani 1 1 d . .
H24 H 0.4069 0.5127 0.7787 0.039 Uiso 1 1 calc R U
C21 C 0.9249(5) 0.47877(12) 0.7156(3) 0.0284(8) Uani 1 1 d . .
H21 H 1.0554 0.4704 0.7001 0.034 Uiso 1 1 calc R U
C23 C 0.6895(6) 0.51330(12) 0.8446(3) 0.0348(9) Uani 1 1 d . .
H23 H 0.6620 0.5280 0.9150 0.042 Uiso 1 1 calc R U
C2 C 0.2241(5) 0.39310(14) 0.9229(3) 0.0356(9) Uani 1 1 d . .
H2A H 0.2330 0.4246 0.8947 0.053 Uiso 1 1 calc R U
H2B H 0.1911 0.3934 1.0041 0.053 Uiso 1 1 calc R U
H2C H 0.1223 0.3767 0.8782 0.053 Uiso 1 1 calc R U
C3 C 0.4106(6) 0.31779(12) 0.9448(3) 0.0368(9) Uani 1 1 d . .
H3A H 0.3157 0.3021 0.8937 0.055 Uiso 1 1 calc R U
H3B H 0.3685 0.3157 1.0243 0.055 Uiso 1 1 calc R U
H3C H 0.5392 0.3034 0.9389 0.055 Uiso 1 1 calc R U

loop_
_atom_site_aniso_label
_atom_site_aniso_U_11
_atom_site_aniso_U_22
_atom_site_aniso_U_33
_atom_site_aniso_U_23
_atom_site_aniso_U_13
_atom_site_aniso_U_12
O2 0.0205(12) 0.0225(12) 0.0236(12) 0.0012(9) -0.0005(9) 0.0028(9)
O3 0.0165(12) 0.0292(12) 0.0286(13) -0.0014(10) 0.0009(9) -0.0030(10)
O1 0.0183(12) 0.0425(14) 0.0185(12) -0.0008(10) 0.0036(9) 0.0038(10)
N2 0.0135(13) 0.0229(14) 0.0229(14) 0.0008(11) -0.0007(10) 0.0024(10)
N1 0.0180(14) 0.0186(13) 0.0197(13) -0.0014(10) 0.0006(10) 0.0006(11)
N3 0.0294(16) 0.0218(15) 0.0344(17) -0.0037(12) -0.0017(13) -0.0027(12)
C5 0.0220(18) 0.0188(16) 0.0227(17) 0.0004(13) 0.0016(13) -0.0048(13)
C12 0.0158(15) 0.0275(17) 0.0169(15) -0.0025(13) 0.0041(12) -0.0047(13)
C9 0.0203(17) 0.0276(17) 0.0156(15) -0.0029(12) 0.0008(12) -0.0001(14)
C11 0.0212(16) 0.0229(16) 0.0171(15) -0.0032(12) 0.0045(12) 0.0011(13)
C17 0.0235(17) 0.0250(17) 0.0209(17) -0.0026(13) 0.0046(13) -0.0018(13)
C7 0.0219(17) 0.0167(15) 0.0220(16) -0.0018(12) 0.0028(13) 0.0001(13)
C6 0.0205(17) 0.0193(16) 0.0205(16) -0.0003(12) -0.0002(13) -0.0013(13)
C14 0.0219(18) 0.0348(19) 0.0215(17) 0.0055(14) 0.0003(13) 0.0047(14)
C19 0.0201(17) 0.0181(16) 0.0254(17) 0.0037(13) -0.0016(13) -0.0008(13)
C10 0.0215(17) 0.0184(16) 0.0214(17) 0.0011(12) 0.0028(13) -0.0006(13)
C8 0.0194(17) 0.0245(16) 0.0201(16) 0.0003(13) 0.0001(12) 0.0056(13)
C20 0.0274(18) 0.0146(15) 0.0254(17) 0.0001(13) 0.0031(14) -0.0037(13)
C4 0.0267(18) 0.0299(18) 0.0172(16) 0.0001(13) 0.0054(13) 0.0008(14)
C13 0.0244(18) 0.0289(18) 0.0169(16) 0.0018(13) 0.0029(13) -0.0025(14)
C18 0.0209(17) 0.0260(17) 0.0289(18) -0.0029(14) -0.0035(14) 0.0024(14)
C15 0.0158(16) 0.043(2) 0.0231(17) -0.0004(15) -0.0020(13) -0.0027(15)
C16 0.0261(18) 0.0318(19) 0.0235(17) -0.0067(14) 0.0022(14) -0.0082(15)
C1 0.0257(18) 0.0295(18) 0.0265(18) -0.0023(14) 0.0002(14) -0.0014(15)
C25 0.0252(19) 0.0233(17) 0.034(2) -0.0009(14) 0.0001(15) 0.0012(14)
C22 0.043(2) 0.0274(19) 0.029(2) -0.0042(15) -0.0060(16) -0.0023(16)
C24 0.030(2) 0.0252(18) 0.042(2) 0.0002(16) 0.0108(16) 0.0031(15)
C21 0.0279(19) 0.0279(18) 0.0292(19) -0.0013(14) 0.0003(15) -0.0016(15)
C23 0.050(2) 0.0234(18) 0.032(2) -0.0039(15) 0.0095(17) -0.0003(17)
C2 0.0264(19) 0.058(3) 0.0227(18) -0.0062(17) 0.0043(15) 0.0017(18)
C3 0.046(2) 0.032(2) 0.033(2) 0.0004(16) 0.0119(17) -0.0097(17)

loop_
_atom_type_symbol
_atom_type_description
_atom_type_scat_dispersion_real
_atom_type_scat_dispersion_imag
_atom_type_scat_source
C C 0.0181 0.0091 'International Tables Vol C Tables 4.2.6.8 and 6.1.1.4'
H H 0.0000 0.0000 'International Tables Vol C Tables 4.2.6.8 and 6.1.1.4'
N N 0.0311 0.0180 'International Tables Vol C Tables 4.2.6.8 and 6.1.1.4'
O O 0.0492 0.0322 'International Tables Vol C Tables 4.2.6.8 and 6.1.1.4'

loop_
_geom_angle_atom_site_label_1
_geom_angle_atom_site_label_2
_geom_angle_atom_site_label_3
_geom_angle
C5 O1 C4 123.6(3)
C5 N2 C6 125.7(3)
C5 N2 H2 117.1
C6 N2 H2 117.1
C9 N1 C19 121.1(3)
C9 N1 C6 115.6(3)
C19 N1 C6 123.3(3)
C17 N3 C18 109.1(3)
C17 N3 H3 125.4
C18 N3 H3 125.4
O2 C5 O1 125.9(3)
O2 C5 N2 125.7(3)
O1 C5 N2 108.4(3)
C13 C12 C17 118.8(3)
C13 C12 C11 134.3(3)
C17 C12 C11 106.9(3)
O3 C9 N1 124.8(3)
O3 C9 C8 126.5(3)
N1 C9 C8 108.7(3)
C18 C11 C12 106.2(3)
C18 C11 C10 130.4(3)
C12 C11 C10 123.1(3)
N3 C17 C16 130.6(3)
N3 C17 C12 107.3(3)
C16 C17 C12 122.1(3)
C8 C7 C6 106.9(2)
C8 C7 H7A 110.4
C6 C7 H7A 110.4
C8 C7 H7B 110.4
C6 C7 H7B 110.4
H7A C7 H7B 108.6
N2 C6 N1 111.6(2)
N2 C6 C10 106.2(3)
N1 C6 C10 109.4(2)
N2 C6 C7 115.5(3)
N1 C6 C7 101.7(2)
C10 C6 C7 112.5(2)
C13 C14 C15 121.7(3)
C13 C14 H14 119.2
C15 C14 H14 119.2
N1 C19 C20 113.9(3)
N1 C19 H19A 108.8
C20 C19 H19A 108.8
N1 C19 H19B 108.8
C20 C19 H19B 108.8
H19A C19 H19B 107.7
C11 C10 C6 117.5(3)
C11 C10 H10A 107.9
C6 C10 H10A 107.9
C11 C10 H10B 107.9
C6 C10 H10B 107.9
H10A C10 H10B 107.2
C9 C8 C7 103.9(2)
C9 C8 H8A 111.0
C7 C8 H8A 111.0
C9 C8 H8B 111.0
C7 C8 H8B 111.0
H8A C8 H8B 109.0
C25 C20 C21 118.9(3)
C25 C20 C19 121.1(3)
C21 C20 C19 119.9(3)
O1 C4 C2 100.8(3)
O1 C4 C1 111.5(3)
C2 C4 C1 111.2(3)
O1 C4 C3 109.4(3)
C2 C4 C3 110.9(3)
C1 C4 C3 112.4(3)
C14 C13 C12 118.9(3)
C14 C13 H13 120.5
C12 C13 H13 120.5
C11 C18 N3 110.5(3)
C11 C18 H18 124.8
N3 C18 H18 124.8
C16 C15 C14 120.7(3)
C16 C15 H15 119.7
C14 C15 H15 119.7
C15 C16 C17 117.8(3)
C15 C16 H16 121.1
C17 C16 H16 121.1
C4 C1 H1A 109.5
C4 C1 H1B 109.5
H1A C1 H1B 109.5
C4 C1 H1C 109.5
H1A C1 H1C 109.5
H1B C1 H1C 109.5
C20 C25 C24 120.7(3)
C20 C25 H25 119.7
C24 C25 H25 119.7
C23 C22 C21 120.3(4)
C23 C22 H22 119.8
C21 C22 H22 119.8
C23 C24 C25 120.2(3)
C23 C24 H24 119.9
C25 C24 H24 119.9
C20 C21 C22 120.2(3)
C20 C21 H21 119.9
C22 C21 H21 119.9
C22 C23 C24 119.7(3)
C22 C23 H23 120.2
C24 C23 H23 120.2
C4 C2 H2A 109.5
C4 C2 H2B 109.5
H2A C2 H2B 109.5
C4 C2 H2C 109.5
H2A C2 H2C 109.5
H2B C2 H2C 109.5
C4 C3 H3A 109.5
C4 C3 H3B 109.5
H3A C3 H3B 109.5
C4 C3 H3C 109.5
H3A C3 H3C 109.5
H3B C3 H3C 109.5

loop_
_geom_bond_atom_site_label_1
_geom_bond_atom_site_label_2
_geom_bond_distance
O2 C5 1.224(4)
O3 C9 1.233(4)
O1 C5 1.339(4)
O1 C4 1.474(4)
N2 C5 1.354(4)
N2 C6 1.450(4)
N2 H2 0.8600
N1 C9 1.346(4)
N1 C19 1.464(4)
N1 C6 1.477(4)
N3 C17 1.371(4)
N3 C18 1.374(4)
N3 H3 0.8600
C12 C13 1.397(5)
C12 C17 1.423(4)
C12 C11 1.441(5)
C9 C8 1.513(4)
C11 C18 1.365(5)
C11 C10 1.508(4)
C17 C16 1.397(5)
C7 C8 1.532(4)
C7 C6 1.552(4)
C7 H7A 0.9700
C7 H7B 0.9700
C6 C10 1.542(4)
C14 C13 1.379(5)
C14 C15 1.410(5)
C14 H14 0.9300
C19 C20 1.514(4)
C19 H19A 0.9700
C19 H19B 0.9700
C10 H10A 0.9700
C10 H10B 0.9700
C8 H8A 0.9700
C8 H8B 0.9700
C20 C25 1.386(5)
C20 C21 1.397(5)
C4 C2 1.523(5)
C4 C1 1.515(5)
C4 C3 1.516(5)
C13 H13 0.9300
C18 H18 0.9300
C15 C16 1.379(5)
C15 H15 0.9300
C16 H16 0.9300
C1 H1A 0.9600
C1 H1B 0.9600
C1 H1C 0.9600
C25 C24 1.390(5)
C25 H25 0.9300
C22 C23 1.385(5)
C22 C21 1.391(5)
C22 H22 0.9300
C24 C23 1.383(5)
C24 H24 0.9300
C21 H21 0.9300
C23 H23 0.9300
C2 H2A 0.9600
C2 H2B 0.9600
C2 H2C 0.9600
C3 H3A 0.9600
C3 H3B 0.9600
C3 H3C 0.9600
